data_2007863
loop_
_publ_author_name
'Loireau-Lozach, A. M.'
'C\'eolin, R.'
'Solans, X.'
'Font-Bardia, M.'

_publ_section_title
;
 Racemic Phase of Diaquabis(5-oxoprolinato)zinc(II)
;
_journal_issue 11
_journal_name_full 'Acta Crystallographica Section C'
_journal_page_first 1571
_journal_page_last 1573
_journal_paper_doi 10.1107/S0108270198006039
_journal_volume 54
_journal_year 1998
_chemical_formula_analytical 'C10 H16 N2 O8 Zn'
_chemical_formula_iupac '[Zn (C5 H6 N1 O3)2 (H2 O1)2]'
_chemical_formula_moiety 'C10 H16 N2 O8 Zn'
_chemical_formula_structural 'C10 H16 N2 O8 Zn'
_chemical_formula_sum 'C10 H16 N2 O8 Zn'
_chemical_formula_weight 357.62
_chemical_name_systematic
;
 Diaquabis(oxo-5 prolinato)zinc(II)
;
_space_group_IT_number 15
_symmetry_cell_setting monoclinic
_symmetry_space_group_name_Hall '-C 2yc'
_symmetry_space_group_name_H-M 'C 1 2/c 1'
_audit_creation_method SHELXL
_cell_angle_alpha 90.00
_cell_angle_beta 90.49(3)
_cell_angle_gamma 90.00
_cell_formula_units_Z 8
_cell_length_a 22.943(4)
_cell_length_b 5.893(13)
_cell_length_c 20.541(5)
_cell_measurement_reflns_used 25
_cell_measurement_temperature 293(2)
_cell_measurement_theta_max 25
_cell_measurement_theta_min 12
_cell_volume 2777(6)
_computing_cell_refinement CAD-4/PC
_computing_data_collection 'CAD-4/PC (Kretschmar, 1996)'
_computing_data_reduction 'CFEO (Solans, 1978)'
_computing_molecular_graphics 'ORTEP3.2 (Brueggermann & Schmid, 1990)'
_computing_publication_material 'PLATON (Spek, 1990)'
_computing_structure_refinement 'SHELXL93 (Sheldrick, 1994)'
_computing_structure_solution 'SHELXS86 (Sheldrick, 1990)'
_diffrn_ambient_temperature 293(2)
_diffrn_measurement_device 'Enraf-Nonius CAD-4'
_diffrn_measurement_method \w-2\q
_diffrn_radiation_monochromator graphite
_diffrn_radiation_source 'fine-focus sealed tube'
_diffrn_radiation_type MoK\a
_diffrn_radiation_wavelength 0.71069
_diffrn_reflns_av_R_equivalents 0.025
_diffrn_reflns_av_sigmaI/netI 0.0560
_diffrn_reflns_limit_h_max 26
_diffrn_reflns_limit_h_min -26
_diffrn_reflns_limit_k_max 6
_diffrn_reflns_limit_k_min -2
_diffrn_reflns_limit_l_max 24
_diffrn_reflns_limit_l_min 0
_diffrn_reflns_number 2522
_diffrn_reflns_theta_max 25.97
_diffrn_reflns_theta_min 2.65
_diffrn_standards_decay_% 1
_diffrn_standards_interval_time 120
_diffrn_standards_number 3
_exptl_absorpt_coefficient_mu 1.810
_exptl_absorpt_correction_type none
_exptl_crystal_colour colourless
_exptl_crystal_density_diffrn 1.711
_exptl_crystal_density_meas ?
_exptl_crystal_density_method none
_exptl_crystal_description prismatic
_exptl_crystal_F_000 1472
_exptl_crystal_size_max 0.2
_exptl_crystal_size_mid 0.1
_exptl_crystal_size_min 0.1
_refine_diff_density_max 0.478
_refine_diff_density_min -0.581
_refine_ls_extinction_method none
_refine_ls_goodness_of_fit_all 1.041
_refine_ls_goodness_of_fit_obs 1.083
_refine_ls_hydrogen_treatment 'H atoms: see below'
_refine_ls_matrix_type full
_refine_ls_number_parameters 209
_refine_ls_number_reflns 2379
_refine_ls_number_restraints 6
_refine_ls_restrained_S_all 1.124
_refine_ls_restrained_S_obs 1.081
_refine_ls_R_factor_all 0.102
_refine_ls_R_factor_obs 0.059
_refine_ls_shift/esd_max 0.014
_refine_ls_shift/esd_mean 0.001
_refine_ls_structure_factor_coef Fsqd
_refine_ls_weighting_details 'w = 1/[\s^2^(Fo^2^)+(0.1071P)^2^+1.2864P] where P = (Fo^2^+2Fc^2^)/3'
_refine_ls_weighting_scheme calc
_refine_ls_wR_factor_all 0.181
_refine_ls_wR_factor_obs 0.145
_reflns_number_observed 1696
_reflns_number_total 2418
_reflns_observed_criterion I>2\s(I)
_cod_data_source_file sk1173.cif
_cod_data_source_block sk1173
_cod_depositor_comments
;
The following automatic conversions were performed:

'_geom_bond_publ_flag' tag value 'non' was replaced with 'no' value
30 times.

Automatic conversion script
Id: cif_fix_values 1646 2011-03-28 12:23:43Z adriana 

The following automatic conversions were performed:

'_exptl_crystal_density_meas' value 'none' was changed to '?' - the
value is perceived as not measured.

Automatic conversion script
Id: cif_fix_values 3008 2015-01-20 13:52:24Z robertas 

The following automatic conversions were performed:

'_refine_ls_weighting_scheme' value 'calc w =
1/[\s^2^(Fo^2^)+(0.1071P)^2^+1.2864P] where P = (Fo^2^+2Fc^2^)/3' was
changed to 'calc'. New tag '_refine_ls_weighting_details' was
created. The value of the new tag was set to 'w =
1/[\s^2^(Fo^2^)+(0.1071P)^2^+1.2864P] where P = (Fo^2^+2Fc^2^)/3'.

Automatic conversion script
Id: cif_fix_values 3143 2015-03-26 13:38:13Z robertas 
;
_cod_original_sg_symbol_H-M 'C 2/c'
_cod_database_code 2007863

loop_
_symmetry_equiv_pos_as_xyz
'x, y, z'
'x, -y, z+1/2'
'x+1/2, y+1/2, z'
'x+1/2, -y+1/2, z+1/2'
'-x, -y, -z'
'-x, y, -z-1/2'
'-x+1/2, -y+1/2, -z'
'-x+1/2, y+1/2, -z-1/2'

loop_
_atom_site_aniso_label
_atom_site_aniso_U_11
_atom_site_aniso_U_22
_atom_site_aniso_U_33
_atom_site_aniso_U_12
_atom_site_aniso_U_13
_atom_site_aniso_U_23
Zn 0.0205(4) 0.0278(4) 0.0358(4) 0.0013(3) 0.0025(3) -0.0018(3)
O1 0.025(2) 0.040(3) 0.055(3) -0.005(2) 0.006(2) -0.015(2)
O2 0.034(2) 0.041(3) 0.036(2) -0.001(2) 0.010(2) -0.005(2)
O3 0.063(3) 0.041(3) 0.037(3) -0.021(2) -0.009(2) 0.002(2)
O4 0.066(3) 0.030(3) 0.033(2) -0.017(2) 0.000(2) 0.002(2)
N1 0.030(3) 0.038(3) 0.027(3) -0.011(2) -0.005(2) 0.001(2)
C1 0.024(3) 0.019(3) 0.032(3) 0.000(2) -0.006(2) 0.004(2)
C2 0.028(3) 0.028(3) 0.032(3) -0.005(2) 0.002(2) -0.003(3)
C3 0.020(3) 0.033(3) 0.039(3) -0.002(3) -0.003(2) -0.004(3)
C4 0.036(3) 0.030(3) 0.038(3) 0.008(3) 0.004(3) 0.004(3)
C5 0.044(4) 0.049(4) 0.033(4) -0.013(3) -0.003(3) 0.008(3)
O1' 0.028(2) 0.033(2) 0.054(3) 0.009(2) 0.009(2) 0.012(2)
O2' 0.035(2) 0.031(2) 0.036(2) 0.000(2) 0.009(2) 0.003(2)
O3' 0.057(3) 0.036(2) 0.040(3) 0.015(2) -0.003(2) 0.002(2)
O4' 0.051(3) 0.034(2) 0.040(2) 0.014(2) -0.007(2) 0.000(2)
N1' 0.032(3) 0.027(3) 0.028(3) 0.010(2) -0.002(2) 0.000(2)
C1' 0.024(3) 0.024(3) 0.029(3) 0.003(2) 0.000(2) -0.003(2)
C2' 0.025(3) 0.026(3) 0.034(3) 0.003(2) 0.007(2) 0.005(2)
C3' 0.025(3) 0.026(3) 0.039(3) 0.001(2) 0.000(3) 0.001(3)
C4' 0.032(3) 0.024(3) 0.041(4) 0.004(3) 0.009(3) -0.001(3)
C5' 0.028(3) 0.045(4) 0.025(3) 0.004(3) 0.001(2) 0.001(3)

loop_
_atom_site_label
_atom_site_fract_x
_atom_site_fract_y
_atom_site_fract_z
_atom_site_U_iso_or_equiv
_atom_site_thermal_displace_type
_atom_site_calc_flag
_atom_site_refinement_flags
_atom_site_occupancy
_atom_site_disorder_group
_atom_site_type_symbol
Zn 0.36543(3) 0.32483(11) 0.12387(3) 0.0280(3) Uani d . 1 . Zn
O1 0.4413(2) 0.4477(7) 0.1045(2) 0.0399(11) Uani d . 1 . O
O2 0.4279(2) 0.6718(7) 0.1889(2) 0.0370(10) Uani d . 1 . O
O3 0.5813(2) 1.1932(8) 0.1915(2) 0.0471(12) Uani d . 1 . O
O4 0.3510(2) 0.1197(7) 0.0493(2) 0.0432(11) Uani d D 1 . O
H71 0.341(3) 0.175(10) 0.0049(13) 0.041(5) Uiso d D 1 . H
H72 0.335(2) -0.037(4) 0.050(3) 0.041(5) Uiso d D 1 . H
N1 0.5405(2) 0.8439(9) 0.1790(2) 0.0316(12) Uani d D 1 . N
H1N 0.546(3) 0.794(10) 0.2251(11) 0.041(5) Uiso d D 1 . H
C1 0.4580(2) 0.6002(9) 0.1432(3) 0.0254(12) Uani d . 1 . C
C2 0.5182(2) 0.6951(10) 0.1291(3) 0.0291(13) Uani d . 1 . C
H2 0.5456(2) 0.5698(10) 0.1225(3) 0.041(5) Uiso calc R 1 . H
C3 0.5579(2) 1.0449(10) 0.1582(3) 0.0308(13) Uani d . 1 . C
C4 0.5465(3) 1.0613(11) 0.0866(3) 0.0346(14) Uani d . 1 . C
H41 0.5828(3) 1.0766(11) 0.0632(3) 0.041(5) Uiso calc R 1 . H
H42 0.5222(3) 1.1918(11) 0.0769(3) 0.041(5) Uiso calc R 1 . H
C5 0.5157(3) 0.8448(12) 0.0672(3) 0.042(2) Uani d . 1 . C
H51 0.5355(3) 0.7715(12) 0.0314(3) 0.041(5) Uiso calc R 1 . H
H52 0.4757(3) 0.8750(12) 0.0544(3) 0.041(5) Uiso calc R 1 . H
O1' 0.2929(2) 0.4667(7) 0.1479(2) 0.0383(10) Uani d . 1 . O
O2' 0.3093(2) 0.6891(7) 0.0636(2) 0.0337(10) Uani d . 1 . O
O3' 0.1610(2) 1.2586(8) 0.0722(2) 0.0442(11) Uani d . 1 . O
O4' 0.3774(2) 0.0955(8) 0.1934(2) 0.0416(11) Uani d D 1 . O
H71' 0.397(2) 0.142(10) 0.2349(16) 0.041(5) Uiso d D 1 . H
H72' 0.393(2) -0.061(4) 0.187(3) 0.041(5) Uiso d D 1 . H
N1' 0.2039(2) 0.9113(8) 0.0780(2) 0.0290(11) Uani d D 1 . N
H1'N 0.195(3) 0.875(10) 0.0317(10) 0.041(5) Uiso d D 1 . H
C1' 0.2788(2) 0.6268(9) 0.1108(3) 0.0255(12) Uani d . 1 . C
C2' 0.2217(2) 0.7434(10) 0.1256(3) 0.0284(13) Uani d . 1 . C
H2' 0.1909(2) 0.6288(10) 0.1296(3) 0.041(5) Uiso calc R 1 . H
C3' 0.1824(2) 1.0972(10) 0.1030(3) 0.0303(13) Uani d . 1 . C
C4' 0.1854(2) 1.0829(10) 0.1760(3) 0.0326(14) Uani d . 1 . C
H41' 0.1471(2) 1.0570(10) 0.1941(3) 0.041(5) Uiso calc R 1 . H
H42' 0.2014(2) 1.2213(10) 0.1945(3) 0.041(5) Uiso calc R 1 . H
C5' 0.2252(2) 0.8836(11) 0.1894(3) 0.0324(14) Uani d . 1 . C
H51' 0.2117(2) 0.7957(11) 0.2262(3) 0.041(5) Uiso calc R 1 . H
H52' 0.2648(2) 0.9338(11) 0.1980(3) 0.041(5) Uiso calc R 1 . H

loop_
_atom_type_symbol
_atom_type_description
_atom_type_scat_dispersion_real
_atom_type_scat_dispersion_imag
_atom_type_scat_source
C C 0.0033 0.0016 'International Tables Vol C Tables 4.2.6.8 and 6.1.1.4'
H H 0.0000 0.0000 'International Tables Vol C Tables 4.2.6.8 and 6.1.1.4'
O O 0.0106 0.0060 'International Tables Vol C Tables 4.2.6.8 and 6.1.1.4'
N N 0.0061 0.0033 'International Tables Vol C Tables 4.2.6.8 and 6.1.1.4'
Zn Zn 0.2839 1.4301 'International Tables Vol C Tables 4.2.6.8 and 6.1.1.4'

loop_
_geom_angle_atom_site_label_1
_geom_angle_atom_site_label_2
_geom_angle_atom_site_label_3
_geom_angle
_geom_angle_publ_flag
O1 Zn O1' 132.2(2) yes
O1 Zn O4 102.4(2) yes
O1' Zn O4 108.9(2) yes
O1 Zn O4' 106.5(2) yes
O1' Zn O4' 103.0(2) yes
O4 Zn O4' 99.4(2) yes
C1 O1 Zn 114.1(4) yes
Zn O4 H71 123.(4) non
Zn O4 H72 129.(4) non
H71 O4 H72 103.(5) non
C3 N1 C2 115.0(5) non
C3 N1 H1N 122.(4) non
C2 N1 H1N 123.(4) non
O2 C1 O1 123.4(5) non
O2 C1 C2 122.1(5) non
O1 C1 C2 114.5(5) non
N1 C2 C1 113.9(5) yes
N1 C2 C5 104.3(5) yes
C1 C2 C5 109.8(5) yes
N1 C2 H2 109.5(3) non
C1 C2 H2 109.5(3) non
C5 C2 H2 109.5(4) non
O3 C3 N1 126.0(6) non
O3 C3 C4 125.0(6) non
N1 C3 C4 108.9(5) non
C3 C4 C5 106.4(5) yes
C3 C4 H41 110.5(3) non
C5 C4 H41 110.5(4) non
C3 C4 H42 110.5(3) non
C5 C4 H42 110.5(4) non
H41 C4 H42 108.6 non
C4 C5 C2 104.6(5) non
C4 C5 H51 110.8(4) non
C2 C5 H51 110.8(4) non
C4 C5 H52 110.8(4) non
C2 C5 H52 110.8(3) non
H51 C5 H52 108.9 non
C1' O1' Zn 112.9(4) yes
Zn O4' H71' 119.(4) non
Zn O4' H72' 126.(4) non
H71' O4' H72' 102.(5) non
C3' N1' C2' 114.4(5) non
C3' N1' H1'N 119.(4) non
C2' N1' H1'N 124.(4) non
O1' C1' O2' 123.2(5) non
O1' C1' C2' 116.0(5) non
O2' C1' C2' 120.8(5) non
N1' C2' C1' 114.4(5) yes
N1' C2' C5' 102.7(5) yes
C1' C2' C5' 111.8(5) yes
N1' C2' H2' 109.2(3) non
C1' C2' H2' 109.2(3) non
C5' C2' H2' 109.2(3) non
O3' C3' N1' 126.2(6) non
O3' C3' C4' 124.5(5) non
N1' C3' C4' 109.3(5) non
C3' C4' C5' 104.3(4) yes
C3' C4' H41' 110.9(3) non
C5' C4' H41' 110.9(3) non
C3' C4' H42' 110.9(3) non
C5' C4' H42' 110.9(3) non
H41' C4' H42' 108.9 non
C4' C5' C2' 103.5(4) non
C4' C5' H51' 111.1(3) non
C2' C5' H51' 111.1(3) non
C4' C5' H52' 111.1(3) non
C2' C5' H52' 111.1(3) non
H51' C5' H52' 109.0 non

loop_
_geom_bond_atom_site_label_1
_geom_bond_atom_site_label_2
_geom_bond_site_symmetry_2
_geom_bond_distance
_geom_bond_publ_flag
Zn O1 . 1.931(4) yes
Zn O1' . 1.931(4) yes
Zn O4 . 1.978(5) yes
Zn O4' . 1.984(5) yes
O1 C1 . 1.258(7) no
O2 C1 . 1.244(6) no
O3 C3 . 1.231(7) no
O4 H71 . 0.995(10) no
O4 H72 . 0.996(11) no
N1 C3 . 1.322(8) yes
N1 C2 . 1.439(7) yes
N1 H1N . 0.998(10) no
C1 C2 . 1.520(7) no
C2 C5 . 1.548(8) no
C2 H2 . 0.98 no
C3 C4 . 1.495(8) no
C4 C5 . 1.510(9) no
C4 H41 . 0.97 no
C4 H42 . 0.97 no
C5 H51 . 0.97 no
C5 H52 . 0.97 no
O1' C1' . 1.253(7) no
O2' C1' . 1.255(6) no
O3' C3' . 1.241(7) no
O4' H71' . 0.996(10) no
O4' H72' . 0.998(11) no
N1' C3' . 1.309(7) yes
N1' C2' . 1.447(7) yes
N1' H1'N . 0.993(10) no
C1' C2' . 1.513(8) no
C2' C5' . 1.549(8) no
C2' H2' . 0.98 no
C3' C4' . 1.504(8) no
C4' C5' . 1.512(8) no
C4' H41' . 0.97 no
C4' H42' . 0.97 no
C5' H51' . 0.97 no
C5' H52' . 0.97 no

loop_
_geom_hbond_atom_site_label_D
_geom_hbond_atom_site_label_H
_geom_hbond_atom_site_label_A
_geom_hbond_site_symmetry_A
_geom_hbond_distance_DH
_geom_hbond_distance_HA
_geom_hbond_distance_DA
_geom_hbond_angle_DHA
_geom_hbond_publ_flag
N1 H1N O2 6_656 1.00(3) 1.99(4) 2.981(9) 169(6) yes
N1' H1'N O2' 7_565 0.99(3) 2.00(2) 2.981(9) 171(6) yes
O4 H71 O3' 7_565 0.99(4) 1.63(3) 2.609(8) 167(6) yes
O4' H71' O3 6_646 1.00(4) 1.62(4) 2.604(8) 169(4) yes
O4 H72 O2' 1_545 0.99(3) 1.74(3) 2.729(8) 171(6) yes
O4' H72' O2 1_545 1.00(3) 1.77(3) 2.754(9) 170(5) yes
